data_7120046
loop_
_publ_author_name
'Downes, Courtney A.'
'Yoo, Joseph W.'
'Orchanian, Nicholas M.'
'Haiges, Ralf'
'Marinescu, Smaranda C.'

_publ_section_title
;
 H2 Evolution by a Cobalt Selenolate Electrocatalyst and Related
 Mechanistic Studies
;
_journal_name_full 'Chem. Commun.'
_journal_paper_doi 10.1039/C7CC02473H
_journal_year 2017
_chemical_formula_moiety 'C24 H20 P, C12 H8 Co Se4'
_chemical_formula_sum 'C36 H28 Co P Se4'
_chemical_formula_weight 866.32
_space_group_crystal_system monoclinic
_space_group_IT_number 15
_space_group_name_Hall '-C 2yc'
_space_group_name_H-M_alt 'C 1 2/c 1'
_symmetry_space_group_name_Hall '-C 2yc'
_symmetry_space_group_name_H-M 'C 1 2/c 1'
_atom_sites_solution_hydrogens geom
_audit_update_record
;
2017-03-28 deposited with the CCDC.
2017-04-27 downloaded from the CCDC.
;
_cell_angle_alpha 90
_cell_angle_beta 96.567(3)
_cell_angle_gamma 90
_cell_formula_units_Z 4
_cell_length_a 16.1283(8)
_cell_length_b 12.1688(6)
_cell_length_c 16.3580(8)
_cell_measurement_reflns_used 9951
_cell_measurement_temperature 100.(2)
_cell_measurement_theta_max 69.9846
_cell_measurement_theta_min 5.1494
_cell_volume 3189.4(3)
_computing_cell_refinement 'SAINT V8.37A (Bruker AXS Inc., 2015)'
_computing_data_collection 'Bruker Instrument Service v2012.12.0.3 (Bruker AXS, 2012'
_computing_data_reduction 'SAINT V8.37A (Bruker AXS Inc., 2015)'
_computing_molecular_graphics 'shelXle (C.B. Huebschle, rev 807)'
_computing_publication_material 'SHELXTL XL 2014/7 (Bruker AXS, 2014)'
_computing_structure_refinement 'SHELXL-2014/7 (Sheldrick, 2014)'
_computing_structure_solution 'SHELXTL XT 2014/4 (Bruker AXS, 2014)'
_diffrn_ambient_temperature 100.(2)
_diffrn_detector_area_resol_mean 8.3333
_diffrn_measured_fraction_theta_full 0.997
_diffrn_measured_fraction_theta_max 0.997
_diffrn_measurement_device_type 'Bruker APEX II CCD'
_diffrn_measurement_method 'omega- and phi-scans'
_diffrn_radiation_monochromator 'multi-layer optics'
_diffrn_radiation_type 'CuK\a '
_diffrn_radiation_wavelength 1.54178
_diffrn_reflns_av_R_equivalents 0.0653
_diffrn_reflns_av_unetI/netI 0.0285
_diffrn_reflns_limit_h_max 19
_diffrn_reflns_limit_h_min -19
_diffrn_reflns_limit_k_max 14
_diffrn_reflns_limit_k_min -14
_diffrn_reflns_limit_l_max 19
_diffrn_reflns_limit_l_min -19
_diffrn_reflns_number 41906
_diffrn_reflns_theta_full 70.32
_diffrn_reflns_theta_max 70.32
_diffrn_reflns_theta_min 4.56
_diffrn_source 'IuS microsource'
_exptl_absorpt_coefficient_mu 10.100
_exptl_absorpt_correction_T_max 0.70
_exptl_absorpt_correction_T_min 0.51
_exptl_absorpt_correction_type multi-scan
_exptl_absorpt_process_details 'SADABS 2016/2 (Bruker AXS, 2012)'
_exptl_crystal_colour 'dark brown'
_exptl_crystal_density_diffrn 1.804
_exptl_crystal_density_method 'not measured'
_exptl_crystal_description blade
_exptl_crystal_F_000 1688
_exptl_crystal_recrystallization_method 'Vapour deposition'
_exptl_crystal_size_max 0.159
_exptl_crystal_size_mid 0.070
_exptl_crystal_size_min 0.038
_refine_diff_density_max 0.344
_refine_diff_density_min -0.402
_refine_ls_extinction_method none
_refine_ls_goodness_of_fit_ref 1.038
_refine_ls_hydrogen_treatment constr
_refine_ls_matrix_type full
_refine_ls_number_parameters 192
_refine_ls_number_reflns 3039
_refine_ls_number_restraints 0
_refine_ls_restrained_S_all 1.038
_refine_ls_R_factor_all 0.0268
_refine_ls_R_factor_gt 0.0234
_refine_ls_shift/su_max 0.002
_refine_ls_shift/su_mean 0.000
_refine_ls_structure_factor_coef Fsqd
_refine_ls_weighting_details 'w=1/[\s^2^(Fo^2^)+(0.0295P)^2^+4.0287P] where P=(Fo^2^+2Fc^2^)/3'
_refine_ls_weighting_scheme calc
_refine_ls_wR_factor_gt 0.0551
_refine_ls_wR_factor_ref 0.0569
_reflns_number_gt 2799
_reflns_number_total 3039
_reflns_threshold_expression 'I > 2\s(I)'
_cod_data_source_file c7cc02473h2.cif
_cod_data_source_block C36H28CoPSe4
_cod_depositor_comments
;
The following automatic conversions were performed:

'_exptl_absorpt_correction_type' value 'Multi-Scan' changed to
'multi-scan' according to
/home/data/users/saulius/crontab/automatic-downloads/rss-feeds/RSC/lib/dictionaries/cif_core.dic
dictionary named 'cif_core.dic' version 2.4.2 from 2011-04-26.

Automatic conversion script
Id: cif_fix_values 4973 2017-02-22 13:04:09Z antanas 
;
_cod_database_code 7120046

loop_
_space_group_symop_operation_xyz
'x, y, z'
'-x, y, -z+1/2'
'x+1/2, y+1/2, z'
'-x+1/2, y+1/2, -z+1/2'
'-x, -y, -z'
'x, -y, z-1/2'
'-x+1/2, -y+1/2, -z'
'x+1/2, -y+1/2, z-1/2'

loop_
_atom_site_type_symbol
_atom_site_label
_atom_site_fract_x
_atom_site_fract_y
_atom_site_fract_z
_atom_site_U_iso_or_equiv
_atom_site_adp_type
_atom_site_calc_flag
_atom_site_refinement_flags_adp
_atom_site_refinement_flags_occupancy
_atom_site_refinement_flags_posn
_atom_site_occupancy
C C1 0.69841(14) 0.90425(19) 0.65327(14) 0.0191(5) Uani d . . . 1
C C2 0.64008(14) 0.93727(18) 0.58897(14) 0.0185(4) Uani d . . . 1
C C3 0.58252(15) 1.0192(2) 0.60151(15) 0.0226(5) Uani d . . . 1
H H3 0.5434 1.0429 0.5572 0.027 Uiso calc U . R 1
C C4 0.58238(17) 1.0661(2) 0.67851(16) 0.0276(5) Uani d . . . 1
H H4 0.5429 1.1218 0.687 0.033 Uiso calc U . R 1
C C5 0.63959(18) 1.0323(2) 0.74338(15) 0.0294(6) Uani d . . . 1
H H5 0.6388 1.0642 0.7963 0.035 Uiso calc U . R 1
C C6 0.69787(16) 0.9520(2) 0.73117(14) 0.0248(5) Uani d . . . 1
H H6 0.7374 0.9295 0.7755 0.03 Uiso calc U . R 1
C C7 0.57705(14) 0.68735(18) 0.80651(13) 0.0160(4) Uani d . . . 1
C C8 0.54956(15) 0.78171(19) 0.84400(14) 0.0188(5) Uani d . . . 1
H H8 0.4929 0.8041 0.8338 0.023 Uiso calc U . R 1
C C9 0.60589(16) 0.8422(2) 0.89629(14) 0.0232(5) Uani d . . . 1
H H9 0.588 0.9068 0.9218 0.028 Uiso calc U . R 1
C C10 0.68829(16) 0.8087(2) 0.91141(14) 0.0241(5) Uani d . . . 1
H H10 0.7265 0.8502 0.9476 0.029 Uiso calc U . R 1
C C11 0.71542(15) 0.7153(2) 0.87436(15) 0.0242(5) Uani d . . . 1
H H11 0.7722 0.6934 0.8847 0.029 Uiso calc U . R 1
C C12 0.65952(15) 0.6535(2) 0.82193(14) 0.0206(5) Uani d . . . 1
H H12 0.6777 0.5887 0.7969 0.025 Uiso calc U . R 1
C C13 0.54319(14) 0.51845(18) 0.67477(13) 0.0166(4) Uani d . . . 1
C C14 0.50356(15) 0.4201(2) 0.64946(14) 0.0208(5) Uani d . . . 1
H H14 0.4601 0.3917 0.678 0.025 Uiso calc U . R 1
C C15 0.52814(16) 0.3640(2) 0.58220(15) 0.0246(5) Uani d . . . 1
H H15 0.5024 0.2962 0.5654 0.03 Uiso calc U . R 1
C C16 0.59011(15) 0.4069(2) 0.53983(14) 0.0224(5) Uani d . . . 1
H H16 0.6062 0.3688 0.4935 0.027 Uiso calc U . R 1
C C17 0.62901(15) 0.5051(2) 0.56429(14) 0.0222(5) Uani d . . . 1
H H17 0.6717 0.5337 0.5349 0.027 Uiso calc U . R 1
C C18 0.60562(14) 0.56169(19) 0.63183(14) 0.0191(5) Uani d . . . 1
H H18 0.6319 0.6292 0.6486 0.023 Uiso calc U . R 1
Co Co1 0.75 0.75 0.5 0.01476(12) Uani d . P S 1
P P1 0.5 0.60155(6) 0.75 0.01350(15) Uani d T P S 1
Se Se1 0.77968(2) 0.79518(2) 0.63624(2) 0.01942(8) Uani d . . . 1
Se Se2 0.63947(2) 0.86878(2) 0.48371(2) 0.01853(8) Uani d . . . 1

loop_
_atom_site_aniso_label
_atom_site_aniso_U_11
_atom_site_aniso_U_22
_atom_site_aniso_U_33
_atom_site_aniso_U_12
_atom_site_aniso_U_13
_atom_site_aniso_U_23
C1 0.0218(11) 0.0154(11) 0.0210(10) -0.0062(9) 0.0068(9) -0.0004(9)
C2 0.0199(11) 0.0160(11) 0.0203(10) -0.0037(9) 0.0056(9) 0.0012(9)
C3 0.0242(12) 0.0182(11) 0.0262(12) -0.0001(9) 0.0065(9) 0.0029(10)
C4 0.0369(14) 0.0191(12) 0.0296(12) 0.0001(10) 0.0154(11) 0.0001(10)
C5 0.0448(16) 0.0232(13) 0.0228(12) -0.0071(11) 0.0154(11) -0.0027(10)
C6 0.0312(13) 0.0250(13) 0.0184(11) -0.0088(10) 0.0044(9) 0.0006(10)
C7 0.0184(10) 0.0160(11) 0.0139(9) -0.0028(8) 0.0022(8) 0.0006(8)
C8 0.0204(11) 0.0180(11) 0.0182(10) -0.0004(9) 0.0028(9) -0.0004(9)
C9 0.0316(13) 0.0173(12) 0.0210(11) -0.0057(10) 0.0044(10) -0.0021(9)
C10 0.0258(12) 0.0282(13) 0.0174(10) -0.0122(10) -0.0008(9) 0.0010(9)
C11 0.0176(11) 0.0328(14) 0.0214(11) -0.0016(10) -0.0008(9) 0.0021(10)
C12 0.0205(11) 0.0228(12) 0.0185(10) 0.0011(9) 0.0024(9) -0.0005(9)
C13 0.0171(11) 0.0146(10) 0.0174(10) 0.0024(8) -0.0004(8) -0.0010(9)
C14 0.0189(11) 0.0198(12) 0.0240(11) -0.0027(9) 0.0037(9) -0.0017(9)
C15 0.0273(13) 0.0186(12) 0.0277(12) -0.0027(10) 0.0017(10) -0.0086(10)
C16 0.0254(12) 0.0218(12) 0.0201(10) 0.0031(10) 0.0034(9) -0.0056(9)
C17 0.0218(12) 0.0241(12) 0.0219(11) 0.0004(9) 0.0073(9) -0.0005(10)
C18 0.0193(11) 0.0168(11) 0.0214(10) -0.0021(9) 0.0033(9) -0.0013(9)
Co1 0.0155(2) 0.0138(3) 0.0145(2) -0.00032(19) -0.00020(19) 0.00169(19)
P1 0.0138(3) 0.0119(3) 0.0148(3) 0 0.0019(3) 0
Se1 0.01973(13) 0.02203(14) 0.01565(12) 0.00013(9) -0.00159(9) 0.00076(9)
Se2 0.01998(13) 0.01759(13) 0.01721(12) 0.00397(9) -0.00136(9) -0.00023(9)

loop_
_atom_type_symbol
_atom_type_description
_atom_type_scat_dispersion_real
_atom_type_scat_dispersion_imag
_atom_type_scat_source
C C 0.0181 0.0091 'International Tables Vol C Tables 4.2.6.8 and 6.1.1.4'
H H 0.0000 0.0000 'International Tables Vol C Tables 4.2.6.8 and 6.1.1.4'
P P 0.2955 0.4335 'International Tables Vol C Tables 4.2.6.8 and 6.1.1.4'
Co Co -2.3653 3.6143 'International Tables Vol C Tables 4.2.6.8 and 6.1.1.4'
Se Se -0.7943 1.1372 'International Tables Vol C Tables 4.2.6.8 and 6.1.1.4'

loop_
_geom_angle_atom_site_label_1
_geom_angle_atom_site_label_2
_geom_angle_atom_site_label_3
_geom_angle_site_symmetry_1
_geom_angle_site_symmetry_3
_geom_angle
C2 C1 C6 . . 119.6(2)
C2 C1 Se1 . . 120.54(17)
C6 C1 Se1 . . 119.81(19)
C1 C2 C3 . . 120.1(2)
C1 C2 Se2 . . 119.31(17)
C3 C2 Se2 . . 120.64(17)
C4 C3 C2 . . 120.0(2)
C4 C3 H3 . . 120.0
C2 C3 H3 . . 120.0
C3 C4 C5 . . 120.3(2)
C3 C4 H4 . . 119.9
C5 C4 H4 . . 119.9
C6 C5 C4 . . 120.1(2)
C6 C5 H5 . . 119.9
C4 C5 H5 . . 119.9
C5 C6 C1 . . 119.9(2)
C5 C6 H6 . . 120.1
C1 C6 H6 . . 120.1
C12 C7 C8 . . 120.6(2)
C12 C7 P1 . . 120.90(18)
C8 C7 P1 . . 117.89(17)
C9 C8 C7 . . 119.3(2)
C9 C8 H8 . . 120.4
C7 C8 H8 . . 120.4
C10 C9 C8 . . 120.1(2)
C10 C9 H9 . . 120.0
C8 C9 H9 . . 120.0
C11 C10 C9 . . 120.6(2)
C11 C10 H10 . . 119.7
C9 C10 H10 . . 119.7
C10 C11 C12 . . 119.9(2)
C10 C11 H11 . . 120.0
C12 C11 H11 . . 120.0
C7 C12 C11 . . 119.4(2)
C7 C12 H12 . . 120.3
C11 C12 H12 . . 120.3
C18 C13 C14 . . 120.4(2)
C18 C13 P1 . . 119.47(17)
C14 C13 P1 . . 119.07(18)
C15 C14 C13 . . 119.5(2)
C15 C14 H14 . . 120.2
C13 C14 H14 . . 120.2
C16 C15 C14 . . 119.9(2)
C16 C15 H15 . . 120.0
C14 C15 H15 . . 120.0
C15 C16 C17 . . 120.7(2)
C15 C16 H16 . . 119.7
C17 C16 H16 . . 119.7
C16 C17 C18 . . 120.1(2)
C16 C17 H17 . . 120.0
C18 C17 H17 . . 120.0
C17 C18 C13 . . 119.4(2)
C17 C18 H18 . . 120.3
C13 C18 H18 . . 120.3
Se2 Co1 Se2 . 7_666 180.0
Se2 Co1 Se1 . . 92.008(8)
Se2 Co1 Se1 7_666 . 87.991(9)
Se2 Co1 Se1 . 7_666 87.991(9)
Se2 Co1 Se1 7_666 7_666 92.010(9)
Se1 Co1 Se1 . 7_666 179.999(12)
C13 P1 C13 2_656 . 111.38(15)
C13 P1 C7 2_656 2_656 112.37(10)
C13 P1 C7 . 2_656 105.95(10)
C13 P1 C7 2_656 . 105.94(10)
C13 P1 C7 . . 112.37(10)
C7 P1 C7 2_656 . 108.92(15)
C1 Se1 Co1 . . 103.78(7)
C2 Se2 Co1 . . 104.30(7)

loop_
_geom_bond_atom_site_label_1
_geom_bond_atom_site_label_2
_geom_bond_site_symmetry_2
_geom_bond_distance
C1 C2 . 1.388(3)
C1 C6 . 1.402(3)
C1 Se1 . 1.908(2)
C2 C3 . 1.394(3)
C2 Se2 . 1.912(2)
C3 C4 . 1.383(4)
C3 H3 . 0.95
C4 C5 . 1.387(4)
C4 H4 . 0.95
C5 C6 . 1.386(4)
C5 H5 . 0.95
C6 H6 . 0.95
C7 C12 . 1.388(3)
C7 C8 . 1.398(3)
C7 P1 . 1.796(2)
C8 C9 . 1.386(3)
C8 H8 . 0.95
C9 C10 . 1.385(4)
C9 H9 . 0.95
C10 C11 . 1.382(4)
C10 H10 . 0.95
C11 C12 . 1.392(4)
C11 H11 . 0.95
C12 H12 . 0.95
C13 C18 . 1.395(3)
C13 C14 . 1.397(3)
C13 P1 . 1.794(2)
C14 C15 . 1.391(3)
C14 H14 . 0.95
C15 C16 . 1.383(4)
C15 H15 . 0.95
C16 C17 . 1.387(4)
C16 H16 . 0.95
C17 C18 . 1.390(3)
C17 H17 . 0.95
C18 H18 . 0.95
Co1 Se2 . 2.2868(2)
Co1 Se2 7_666 2.2869(2)
Co1 Se1 . 2.2921(2)
Co1 Se1 7_666 2.2921(2)
P1 C13 2_656 1.794(2)
P1 C7 2_656 1.796(2)

loop_
_geom_torsion_atom_site_label_1
_geom_torsion_atom_site_label_2
_geom_torsion_atom_site_label_3
_geom_torsion_atom_site_label_4
_geom_torsion_site_symmetry_4
_geom_torsion
C6 C1 C2 C3 . 1.4(3)
Se1 C1 C2 C3 . -178.16(17)
C6 C1 C2 Se2 . -178.35(17)
Se1 C1 C2 Se2 . 2.1(3)
C1 C2 C3 C4 . -1.3(3)
Se2 C2 C3 C4 . 178.41(19)
C2 C3 C4 C5 . 0.3(4)
C3 C4 C5 C6 . 0.7(4)
C4 C5 C6 C1 . -0.6(4)
C2 C1 C6 C5 . -0.4(3)
Se1 C1 C6 C5 . 179.16(18)
C12 C7 C8 C9 . 0.7(3)
P1 C7 C8 C9 . 172.11(17)
C7 C8 C9 C10 . -0.5(3)
C8 C9 C10 C11 . 0.4(4)
C9 C10 C11 C12 . -0.6(4)
C8 C7 C12 C11 . -0.9(3)
P1 C7 C12 C11 . -172.07(18)
C10 C11 C12 C7 . 0.9(4)
C18 C13 C14 C15 . 1.5(3)
P1 C13 C14 C15 . 169.71(19)
C13 C14 C15 C16 . -1.4(4)
C14 C15 C16 C17 . 0.8(4)
C15 C16 C17 C18 . -0.3(4)
C16 C17 C18 C13 . 0.4(4)
C14 C13 C18 C17 . -1.0(3)
P1 C13 C18 C17 . -169.12(18)
C18 C13 P1 C13 2_656 -155.5(2)
C14 C13 P1 C13 2_656 36.16(15)
C18 C13 P1 C7 2_656 82.0(2)
C14 C13 P1 C7 2_656 -86.3(2)
C18 C13 P1 C7 . -36.9(2)
C14 C13 P1 C7 . 154.85(18)
C12 C7 P1 C13 2_656 90.4(2)
C8 C7 P1 C13 2_656 -80.93(19)
C12 C7 P1 C13 . -31.4(2)
C8 C7 P1 C13 . 157.23(17)
C12 C7 P1 C7 2_656 -148.5(2)
C8 C7 P1 C7 2_656 40.16(15)
